data_8000483
loop_
_publ_author_name
'Tailor, Naveen Kumar'
'Maity, Partha'
'Saidaminov, Makhsud I.'
'Pradhan, Narayan'
'Satapathi, Soumitra'

_publ_section_title
;
 Dark Self-Healing-Mediated Negative Photoconductivity of a Lead-Free
 Cs<sub>3</sub>Bi<sub>2</sub>Cl<sub>9</sub> Perovskite Single Crystal.
;
_journal_issue 9
_journal_name_full 'The journal of physical chemistry letters'
_journal_page_first 2286
_journal_page_last 2292
_journal_paper_doi 10.1021/acs.jpclett.1c00057
_journal_volume 12
_journal_year 2021
_chemical_formula_moiety '0.06(Bi8 Cl36 Cs12)'
_chemical_formula_sum 'Bi Cl Cs'
_chemical_formula_weight 377.34
_space_group_crystal_system orthorhombic
_space_group_IT_number 62
_space_group_name_Hall '-P 2ac 2n'
_space_group_name_H-M_alt 'P n m a'
_atom_sites_solution_primary dual
_audit_creation_date 2020-05-07
_audit_creation_method
;
Olex2 1.2
(compiled 2018.05.29 svn.r3508 for OlexSys, GUI svn.r5506)
;
_cell_angle_alpha 90
_cell_angle_beta 90
_cell_angle_gamma 90
_cell_formula_units_Z 18
_cell_length_a 18.589(4)
_cell_length_b 7.6364(16)
_cell_length_c 13.203(3)
_cell_measurement_reflns_used 9950
_cell_measurement_temperature 296(2)
_cell_measurement_theta_max 30.85
_cell_measurement_theta_min 2.67
_cell_volume 1874.2(7)
_computing_cell_refinement 'SAINT v7.68A (Bruker, 2009)'
_computing_data_reduction 'SAINT v7.68A (Bruker, 2009)'
_computing_molecular_graphics 'Olex2 (Dolomanov et al., 2009)'
_computing_publication_material 'Olex2 (Dolomanov et al., 2009)'
_computing_structure_refinement 'ShelXL (Sheldrick, 2015)'
_computing_structure_solution 'ShelXT (Sheldrick, 2015)'
_diffrn_ambient_temperature 296.15
_diffrn_measured_fraction_theta_full 0.999
_diffrn_measured_fraction_theta_max 0.936
_diffrn_measurement_device_type 'Bruker APEX-II CCD'
_diffrn_measurement_method '\f and \w scans'
_diffrn_radiation_monochromator graphite
_diffrn_radiation_type MoK\a
_diffrn_radiation_wavelength 0.71073
_diffrn_reflns_av_R_equivalents 0.0542
_diffrn_reflns_av_unetI/netI 0.0480
_diffrn_reflns_Laue_measured_fraction_full 0.999
_diffrn_reflns_Laue_measured_fraction_max 0.936
_diffrn_reflns_limit_h_max 26
_diffrn_reflns_limit_h_min -25
_diffrn_reflns_limit_k_max 8
_diffrn_reflns_limit_k_min -10
_diffrn_reflns_limit_l_max 16
_diffrn_reflns_limit_l_min -19
_diffrn_reflns_number 24664
_diffrn_reflns_point_group_measured_fraction_full 0.999
_diffrn_reflns_point_group_measured_fraction_max 0.936
_diffrn_reflns_theta_full 25.242
_diffrn_reflns_theta_max 30.964
_diffrn_reflns_theta_min 1.892
_diffrn_standards_number 0
_exptl_absorpt_coefficient_mu 51.339
_exptl_absorpt_correction_T_max 0.7461
_exptl_absorpt_correction_T_min 0.2252
_exptl_absorpt_correction_type none
_exptl_absorpt_process_details
;
SADABS-2008/1 (Bruker,2008) was used for absorption correction.
wR2(int) was 0.1627 before and 0.0796 after correction.
The Ratio of minimum to maximum transmission is 0.3018.
The \l/2 correction factor is 0.0015.
;
_exptl_crystal_density_diffrn 6.018
_exptl_crystal_F_000 2790
_refine_diff_density_max 5.558
_refine_diff_density_min -5.721
_refine_diff_density_rms 0.724
_refine_ls_extinction_coef 0.00019(10)
_refine_ls_extinction_expression Fc^*^=kFc[1+0.001xFc^2^\l^3^/sin(2\q)]^-1/4^
_refine_ls_extinction_method 'SHELXL-2017/1 (Sheldrick 2017)'
_refine_ls_goodness_of_fit_ref 1.090
_refine_ls_hydrogen_treatment undef
_refine_ls_matrix_type full
_refine_ls_number_parameters 38
_refine_ls_number_reflns 2971
_refine_ls_number_restraints 0
_refine_ls_restrained_S_all 1.090
_refine_ls_R_factor_all 0.1152
_refine_ls_R_factor_gt 0.0875
_refine_ls_shift/su_max 0.000
_refine_ls_shift/su_mean 0.000
_refine_ls_structure_factor_coef Fsqd
_refine_ls_weighting_details 'w=1/[\s^2^(Fo^2^)+(0.1251P)^2^+240.3904P] where P=(Fo^2^+2Fc^2^)/3'
_refine_ls_weighting_scheme calc
_refine_ls_wR_factor_gt 0.2531
_refine_ls_wR_factor_ref 0.2755
_reflns_Friedel_coverage 0.000
_reflns_number_gt 2218
_reflns_number_total 2971
_reflns_threshold_expression 'I > 2\s(I)'
_cod_data_source_file jz1c00057_si_002.cif
_cod_data_source_block ups3329physics_slowcool2_0ma
_cod_depositor_comments 'Adding full bibliography for 8000483.cif.'
_cod_original_cell_volume 1874.3(7)
_cod_database_code 8000483
_shelx_shelxl_version_number 2017/1
_shelx_space_group_comment
;
The symmetry employed for this shelxl refinement is uniquely defined
by the following loop, which should always be used as a source of
symmetry information in preference to the above space-group names.
They are only intended as comments.
;
_olex2_refinement_description
;
;
_olex2_submission_special_instructions 'No special instructions were received'

loop_
_space_group_symop_operation_xyz
'x, y, z'
'-x+1/2, -y, z+1/2'
'-x, y+1/2, -z'
'x+1/2, -y+1/2, -z+1/2'
'-x, -y, -z'
'x-1/2, y, -z-1/2'
'x, -y-1/2, z'
'-x-1/2, y-1/2, z-1/2'

loop_
_atom_site_label
_atom_site_type_symbol
_atom_site_fract_x
_atom_site_fract_y
_atom_site_fract_z
_atom_site_U_iso_or_equiv
_atom_site_adp_type
_atom_site_occupancy
_atom_site_site_symmetry_order
_atom_site_calc_flag
_atom_site_refinement_flags_posn
_atom_site_refinement_flags_adp
_atom_site_refinement_flags_occupancy
_atom_site_disorder_assembly
_atom_site_disorder_group
Bi01 Bi 0.68344(6) 0.750000 0.58209(7) 0.0195(3) Uiso 1 2 d S T P . .
Bi02 Bi 0.49876(6) 0.250000 0.76372(7) 0.0209(3) Uiso 1 2 d S T P . .
Cs03 Cs 0.91129(13) 1.250000 0.41904(17) 0.0399(6) Uiso 1 2 d S T P . .
Cs04 Cs 0.75175(13) 0.250000 0.7479(2) 0.0431(6) Uiso 1 2 d S T P . .
Cs05 Cs 0.91328(14) 0.750000 0.91073(19) 0.0447(6) Uiso 1 2 d S T P . .
Cl06 Cl 0.4202(4) 0.0078(10) 0.8368(5) 0.0434(14) Uiso 1 1 d . . . . .
Cl07 Cl 0.5799(5) 0.250000 0.9180(7) 0.0410(19) Uiso 1 2 d S T P . .
Cl08 Cl 0.7543(5) 0.750000 0.7491(7) 0.0386(19) Uiso 1 2 d S T P . .
Cl09 Cl 0.7514(4) 1.0028(11) 0.4969(5) 0.0427(14) Uiso 1 1 d . . . . .
Cl0A Cl 0.5889(4) 0.5043(11) 0.6679(6) 0.0530(18) Uiso 1 1 d . . . . .
Cl0B Cl 0.4120(6) 0.250000 0.5839(7) 0.045(2) Uiso 1 2 d S T P . .

loop_
_atom_type_symbol
_atom_type_description
_atom_type_scat_dispersion_real
_atom_type_scat_dispersion_imag
_atom_type_scat_source
Cl Cl 0.1484 0.1585 'International Tables Vol C Tables 4.2.6.8 and 6.1.1.4'
Cs Cs -0.3680 2.1192 'International Tables Vol C Tables 4.2.6.8 and 6.1.1.4'
Bi Bi -4.1077 10.2566 'International Tables Vol C Tables 4.2.6.8 and 6.1.1.4'

loop_
_geom_angle_atom_site_label_1
_geom_angle_atom_site_label_2
_geom_angle_atom_site_label_3
_geom_angle
_geom_angle_site_symmetry_1
_geom_angle_site_symmetry_3
_geom_angle_publ_flag
Cs04 Bi01 Cs04 112.92(6) 1_565 . ?
Cs04 Bi01 Cs04 112.83(3) 2_664 . ?
Cs04 Bi01 Cs04 112.83(3) 2_664 1_565 ?
Cl08 Bi01 Cs04 56.47(3) . . ?
Cl08 Bi01 Cs04 56.47(3) . 1_565 ?
Cl08 Bi01 Cs04 133.9(2) . 2_664 ?
Cl08 Bi01 Cl0A 88.6(2) . . ?
Cl08 Bi01 Cl0A 88.6(2) . 7_575 ?
Cl08 Bi01 Cl0B 171.9(3) . 5_666 ?
Cl09 Bi01 Cs04 134.44(16) . . ?
Cl09 Bi01 Cs04 134.44(16) 7_575 1_565 ?
Cl09 Bi01 Cs04 56.48(17) . 2_664 ?
Cl09 Bi01 Cs04 56.36(17) 7_575 . ?
Cl09 Bi01 Cs04 56.48(17) 7_575 2_664 ?
Cl09 Bi01 Cs04 56.36(17) . 1_565 ?
Cl09 Bi01 Cl08 97.1(2) . . ?
Cl09 Bi01 Cl08 97.1(2) 7_575 . ?
Cl09 Bi01 Cl09 97.6(3) . 7_575 ?
Cl09 Bi01 Cl0A 170.7(2) 7_575 7_575 ?
Cl09 Bi01 Cl0A 89.0(2) 7_575 . ?
Cl09 Bi01 Cl0A 89.0(2) . 7_575 ?
Cl09 Bi01 Cl0A 170.7(2) . . ?
Cl09 Bi01 Cl0B 88.2(2) . 5_666 ?
Cl09 Bi01 Cl0B 88.2(2) 7_575 5_666 ?
Cl0A Bi01 Cs04 123.62(16) 7_575 2_664 ?
Cl0A Bi01 Cs04 54.84(16) . . ?
Cl0A Bi01 Cs04 123.62(16) . 2_664 ?
Cl0A Bi01 Cs04 122.51(17) . 1_565 ?
Cl0A Bi01 Cs04 122.51(17) 7_575 . ?
Cl0A Bi01 Cs04 54.84(17) 7_575 1_565 ?
Cl0A Bi01 Cl0A 83.8(3) 7_575 . ?
Cl0A Bi01 Cl0B 85.4(2) 7_575 5_666 ?
Cl0A Bi01 Cl0B 85.4(2) . 5_666 ?
Cl0B Bi01 Cs04 54.3(2) 5_666 2_664 ?
Cl0B Bi01 Cs04 123.09(4) 5_666 . ?
Cl0B Bi01 Cs04 123.09(4) 5_666 1_565 ?
Cs03 Bi02 Cs03 110.56(5) 2_675 2_665 ?
Cs03 Bi02 Cs03 73.66(4) 6_547 2_665 ?
Cs03 Bi02 Cs03 73.66(4) 6_547 2_675 ?
Cs03 Bi02 Cs04 70.70(5) 6_547 6_557 ?
Cs03 Bi02 Cs04 70.12(4) 2_675 . ?
Cs03 Bi02 Cs04 113.76(5) 6_547 . ?
Cs03 Bi02 Cs04 70.12(4) 2_665 . ?
Cs03 Bi02 Cs05 109.40(4) 6_547 6_547 ?
Cs03 Bi02 Cs05 70.89(4) 2_665 6_547 ?
Cs03 Bi02 Cs05 176.93(5) 2_675 6_547 ?
Cs04 Bi02 Cs03 111.99(4) 6_557 2_665 ?
Cs04 Bi02 Cs03 111.99(4) 6_557 2_675 ?
Cs04 Bi02 Cs04 175.54(2) 6_557 . ?
Cs04 Bi02 Cs05 108.29(4) . 6_547 ?
Cs04 Bi02 Cs05 69.41(4) 6_557 6_547 ?
Cl06 Bi02 Cs03 55.89(15) 7_565 6_547 ?
Cl06 Bi02 Cs03 129.50(16) . 2_675 ?
Cl06 Bi02 Cs03 129.50(16) 7_565 2_665 ?
Cl06 Bi02 Cs03 55.89(15) . 6_547 ?
Cl06 Bi02 Cs03 56.08(16) . 2_665 ?
Cl06 Bi02 Cs03 56.08(16) 7_565 2_675 ?
Cl06 Bi02 Cs04 55.93(16) 7_565 6_557 ?
Cl06 Bi02 Cs04 126.12(16) . . ?
Cl06 Bi02 Cs04 55.93(16) . 6_557 ?
Cl06 Bi02 Cs04 126.12(16) 7_565 . ?
Cl06 Bi02 Cs05 53.56(16) . 6_547 ?
Cl06 Bi02 Cs05 125.31(16) 7_565 6_547 ?
Cl06 Bi02 Cl06 93.2(3) 7_565 . ?
Cl06 Bi02 Cl0A 90.6(2) . 7_565 ?
Cl06 Bi02 Cl0A 90.6(2) 7_565 . ?
Cl06 Bi02 Cl0A 175.4(2) 7_565 7_565 ?
Cl06 Bi02 Cl0A 175.4(2) . . ?
Cl06 Bi02 Cl0B 89.5(2) . . ?
Cl06 Bi02 Cl0B 89.5(2) 7_565 . ?
Cl07 Bi02 Cs03 55.32(3) . 2_665 ?
Cl07 Bi02 Cs03 57.8(2) . 6_547 ?
Cl07 Bi02 Cs03 55.32(3) . 2_675 ?
Cl07 Bi02 Cs04 128.5(2) . 6_557 ?
Cl07 Bi02 Cs04 56.0(2) . . ?
Cl07 Bi02 Cs05 126.21(3) . 6_547 ?
Cl07 Bi02 Cl06 92.1(2) . . ?
Cl07 Bi02 Cl06 92.1(2) . 7_565 ?
Cl07 Bi02 Cl0A 90.4(2) . . ?
Cl07 Bi02 Cl0A 90.4(2) . 7_565 ?
Cl07 Bi02 Cl0B 177.7(3) . . ?
Cl0A Bi02 Cs03 128.64(16) 7_565 6_547 ?
Cl0A Bi02 Cs03 55.00(16) 7_565 2_665 ?
Cl0A Bi02 Cs03 128.64(16) . 6_547 ?
Cl0A Bi02 Cs03 55.00(16) . 2_675 ?
Cl0A Bi02 Cs03 122.86(16) . 2_665 ?
Cl0A Bi02 Cs03 122.86(16) 7_565 2_675 ?
Cl0A Bi02 Cs04 52.79(16) . . ?
Cl0A Bi02 Cs04 124.79(16) . 6_557 ?
Cl0A Bi02 Cs04 124.79(16) 7_565 6_557 ?
Cl0A Bi02 Cs04 52.78(16) 7_565 . ?
Cl0A Bi02 Cs05 121.94(16) . 6_547 ?
Cl0A Bi02 Cs05 55.50(16) 7_565 6_547 ?
Cl0A Bi02 Cl0A 85.5(3) . 7_565 ?
Cl0A Bi02 Cl0B 87.9(2) 7_565 . ?
Cl0A Bi02 Cl0B 87.9(2) . . ?
Cl0B Bi02 Cs03 124.57(3) . 2_675 ?
Cl0B Bi02 Cs03 124.57(3) . 2_665 ?
Cl0B Bi02 Cs03 124.6(2) . 6_547 ?
Cl0B Bi02 Cs04 121.7(2) . . ?
Cl0B Bi02 Cs04 53.9(2) . 6_557 ?
Cl0B Bi02 Cs05 53.76(3) . 6_547 ?
Cl06 Cs03 Cl06 87.35(15) 6_667 2_664 ?
Cl06 Cs03 Cl06 87.35(15) 4_566 8_775 ?
Cl06 Cs03 Cl06 117.49(11) 6_667 8_775 ?
Cl06 Cs03 Cl06 117.49(11) 4_566 2_664 ?
Cl06 Cs03 Cl06 59.6(2) 4_566 6_667 ?
Cl06 Cs03 Cl06 61.4(2) 8_775 2_664 ?
Cl06 Cs03 Cl07 60.30(18) 4_566 2_674 ?
Cl06 Cs03 Cl07 119.86(18) 4_566 2_664 ?
Cl06 Cs03 Cl07 60.30(18) 6_667 2_664 ?
Cl06 Cs03 Cl07 58.18(16) 6_667 6_667 ?
Cl06 Cs03 Cl07 119.86(18) 6_667 2_674 ?
Cl06 Cs03 Cl07 58.18(16) 4_566 6_667 ?
Cl06 Cs03 Cl08 123.13(17) 4_566 2_674 ?
Cl06 Cs03 Cl08 123.13(17) 6_667 2_674 ?
Cl06 Cs03 Cl0A 120.63(17) 4_566 2_674 ?
Cl06 Cs03 Cl0A 120.63(17) 6_667 8_765 ?
Cl06 Cs03 Cl0A 177.46(18) 4_566 8_765 ?
Cl06 Cs03 Cl0A 177.46(18) 6_667 2_674 ?
Cl07 Cs03 Cl06 59.31(15) 6_667 2_664 ?
Cl07 Cs03 Cl06 118.3(2) 2_664 8_775 ?
Cl07 Cs03 Cl06 56.92(19) 2_674 8_775 ?
Cl07 Cs03 Cl06 56.92(19) 2_664 2_664 ?
Cl07 Cs03 Cl06 59.31(15) 6_667 8_775 ?
Cl07 Cs03 Cl06 118.3(2) 2_674 2_664 ?
Cl07 Cs03 Cl07 175.1(3) 2_674 2_664 ?
Cl07 Cs03 Cl07 88.10(15) 6_667 2_674 ?
Cl07 Cs03 Cl07 88.10(15) 6_667 2_664 ?
Cl07 Cs03 Cl08 178.4(2) 6_667 2_674 ?
Cl07 Cs03 Cl0A 119.55(17) 6_667 8_765 ?
Cl07 Cs03 Cl0A 119.55(17) 6_667 2_674 ?
Cl08 Cs03 Cl06 119.38(16) 2_674 8_775 ?
Cl08 Cs03 Cl06 119.38(16) 2_674 2_664 ?
Cl08 Cs03 Cl07 91.85(15) 2_674 2_664 ?
Cl08 Cs03 Cl07 91.85(15) 2_674 2_674 ?
Cl08 Cs03 Cl0A 59.11(17) 2_674 8_765 ?
Cl08 Cs03 Cl0A 59.11(17) 2_674 2_674 ?
Cl09 Cs03 Cl06 179.74(17) 7_585 2_664 ?
Cl09 Cs03 Cl06 179.74(17) . 8_775 ?
Cl09 Cs03 Cl06 92.82(17) . 4_566 ?
Cl09 Cs03 Cl06 118.33(17) . 2_664 ?
Cl09 Cs03 Cl06 118.33(17) 7_585 8_775 ?
Cl09 Cs03 Cl06 62.46(16) 7_585 4_566 ?
Cl09 Cs03 Cl06 92.82(17) 7_585 6_667 ?
Cl09 Cs03 Cl06 62.46(16) . 6_667 ?
Cl09 Cs03 Cl07 120.63(17) 7_585 6_667 ?
Cl09 Cs03 Cl07 61.42(19) . 2_664 ?
Cl09 Cs03 Cl07 123.3(2) 7_585 2_664 ?
Cl09 Cs03 Cl07 120.63(17) . 6_667 ?
Cl09 Cs03 Cl07 61.42(19) 7_585 2_674 ?
Cl09 Cs03 Cl07 123.3(2) . 2_674 ?
Cl09 Cs03 Cl08 60.67(16) . 2_674 ?
Cl09 Cs03 Cl08 60.67(16) 7_585 2_674 ?
Cl09 Cs03 Cl09 61.9(2) 7_585 . ?
Cl09 Cs03 Cl0A 119.78(17) . 2_674 ?
Cl09 Cs03 Cl0A 119.78(17) 7_585 8_765 ?
Cl09 Cs03 Cl0A 89.43(17) 7_585 2_674 ?
Cl09 Cs03 Cl0A 89.43(17) . 8_765 ?
Cl0A Cs03 Cl06 90.40(17) 8_765 8_775 ?
Cl0A Cs03 Cl06 90.40(17) 2_674 2_664 ?
Cl0A Cs03 Cl06 60.27(16) 2_674 8_775 ?
Cl0A Cs03 Cl06 60.27(16) 8_765 2_664 ?
Cl0A Cs03 Cl07 60.33(19) 2_674 2_674 ?
Cl0A Cs03 Cl07 119.26(19) 2_674 2_664 ?
Cl0A Cs03 Cl07 119.26(19) 8_765 2_674 ?
Cl0A Cs03 Cl07 60.33(19) 8_765 2_664 ?
Cl0A Cs03 Cl0A 59.0(3) 8_765 2_674 ?
Cl06 Cs04 Cl06 58.2(2) 4_556 6_657 ?
Cl06 Cs04 Cl07 147.39(13) 6_657 . ?
Cl06 Cs04 Cl07 147.39(13) 4_556 . ?
Cl06 Cs04 Cl08 118.49(18) 6_657 . ?
Cl06 Cs04 Cl08 118.49(18) 4_556 1_545 ?
Cl06 Cs04 Cl08 60.34(17) 6_657 1_545 ?
Cl06 Cs04 Cl08 60.34(17) 4_556 . ?
Cl06 Cs04 Cl09 120.79(16) 4_556 2_665 ?
Cl06 Cs04 Cl09 60.38(15) 4_556 7_575 ?
Cl06 Cs04 Cl09 91.14(16) 4_556 8_756 ?
Cl06 Cs04 Cl09 91.14(16) 6_657 2_665 ?
Cl06 Cs04 Cl09 120.79(16) 6_657 8_756 ?
Cl06 Cs04 Cl09 89.24(16) 4_556 1_545 ?
Cl06 Cs04 Cl09 60.38(15) 6_657 1_545 ?
Cl06 Cs04 Cl09 89.24(16) 6_657 7_575 ?
Cl08 Cs04 Cl07 90.44(14) 1_545 . ?
Cl08 Cs04 Cl07 90.44(14) . . ?
Cl08 Cs04 Cl08 178.5(3) 1_545 . ?
Cl09 Cs04 Cl07 119.88(16) 1_545 . ?
Cl09 Cs04 Cl07 59.45(15) 2_665 . ?
Cl09 Cs04 Cl07 119.88(16) 7_575 . ?
Cl09 Cs04 Cl07 59.45(15) 8_756 . ?
Cl09 Cs04 Cl08 120.19(19) 2_665 . ?
Cl09 Cs04 Cl08 60.58(19) 1_545 1_545 ?
Cl09 Cs04 Cl08 59.36(19) 2_665 1_545 ?
Cl09 Cs04 Cl08 119.91(19) 1_545 . ?
Cl09 Cs04 Cl08 59.36(19) 8_756 . ?
Cl09 Cs04 Cl08 60.58(19) 7_575 . ?
Cl09 Cs04 Cl08 119.91(19) 7_575 1_545 ?
Cl09 Cs04 Cl08 120.19(19) 8_756 1_545 ?
Cl09 Cs04 Cl09 60.8(2) 8_756 2_665 ?
Cl09 Cs04 Cl09 59.3(2) 1_545 7_575 ?
Cl09 Cs04 Cl09 178.77(16) 2_665 7_575 ?
Cl09 Cs04 Cl09 178.77(16) 8_756 1_545 ?
Cl09 Cs04 Cl09 119.907(15) 2_665 1_545 ?
Cl09 Cs04 Cl09 119.907(15) 8_756 7_575 ?
Cl0A Cs04 Cl06 146.47(17) . 6_657 ?
Cl0A Cs04 Cl06 109.28(17) 7_565 6_657 ?
Cl0A Cs04 Cl06 109.28(17) . 4_556 ?
Cl0A Cs04 Cl06 146.47(17) 7_565 4_556 ?
Cl0A Cs04 Cl07 60.10(16) . . ?
Cl0A Cs04 Cl07 60.10(16) 7_565 . ?
Cl0A Cs04 Cl08 59.55(19) 7_565 1_545 ?
Cl0A Cs04 Cl08 121.95(19) . 1_545 ?
Cl0A Cs04 Cl08 59.55(19) . . ?
Cl0A Cs04 Cl08 121.95(19) 7_565 . ?
Cl0A Cs04 Cl09 88.20(17) . 8_756 ?
Cl0A Cs04 Cl09 59.81(16) . 7_575 ?
Cl0A Cs04 Cl09 90.57(17) . 1_545 ?
Cl0A Cs04 Cl09 119.54(17) . 2_665 ?
Cl0A Cs04 Cl09 119.54(17) 7_565 8_756 ?
Cl0A Cs04 Cl09 59.81(16) 7_565 1_545 ?
Cl0A Cs04 Cl09 90.57(17) 7_565 7_575 ?
Cl0A Cs04 Cl09 88.20(17) 7_565 2_665 ?
Cl0A Cs04 Cl0A 62.4(3) 7_565 . ?
Cl0B Cs04 Cl06 61.04(17) 6_657 4_556 ?
Cl0B Cs04 Cl06 61.04(16) 6_657 6_657 ?
Cl0B Cs04 Cl07 108.2(2) 6_657 . ?
Cl0B Cs04 Cl08 89.29(14) 6_657 . ?
Cl0B Cs04 Cl08 89.29(14) 6_657 1_545 ?
Cl0B Cs04 Cl09 121.40(17) 6_657 7_575 ?
Cl0B Cs04 Cl09 121.40(17) 6_657 1_545 ?
Cl0B Cs04 Cl09 59.78(16) 6_657 2_665 ?
Cl0B Cs04 Cl09 59.78(16) 6_657 8_756 ?
Cl0B Cs04 Cl0A 144.68(15) 6_657 . ?
Cl0B Cs04 Cl0A 144.68(15) 6_657 7_565 ?
Cl06 Cs05 Cl06 62.1(2) 4_556 6_667 ?
Cl06 Cs05 Cl0A 119.17(16) 4_556 2_665 ?
Cl06 Cs05 Cl0A 178.13(17) 4_556 8_766 ?
Cl06 Cs05 Cl0A 89.54(17) 6_667 6_657 ?
Cl06 Cs05 Cl0A 119.17(16) 6_667 8_766 ?
Cl06 Cs05 Cl0A 89.54(17) 4_556 4_566 ?
Cl06 Cs05 Cl0A 178.13(17) 6_667 2_665 ?
Cl06 Cs05 Cl0A 59.76(16) 4_556 6_657 ?
Cl06 Cs05 Cl0A 59.76(16) 6_667 4_566 ?
Cl06 Cs05 Cl0B 60.03(18) 6_667 6_667 ?
Cl06 Cs05 Cl0B 122.12(19) 6_667 6_657 ?
Cl06 Cs05 Cl0B 117.71(17) 6_667 2_665 ?
Cl06 Cs05 Cl0B 117.71(17) 4_556 2_665 ?
Cl06 Cs05 Cl0B 60.03(18) 4_556 6_657 ?
Cl06 Cs05 Cl0B 122.12(19) 4_556 6_667 ?
Cl08 Cs05 Cl06 61.73(16) . 6_667 ?
Cl08 Cs05 Cl06 61.73(16) . 4_556 ?
Cl08 Cs05 Cl09 61.23(16) . 8_756 ?
Cl08 Cs05 Cl09 61.23(16) . 2_675 ?
Cl08 Cs05 Cl0A 121.47(18) . 4_566 ?
Cl08 Cs05 Cl0A 119.98(17) . 8_766 ?
Cl08 Cs05 Cl0A 121.47(18) . 6_657 ?
Cl08 Cs05 Cl0A 119.98(18) . 2_665 ?
Cl08 Cs05 Cl0B 90.32(16) . 6_657 ?
Cl08 Cs05 Cl0B 90.32(16) . 6_667 ?
Cl08 Cs05 Cl0B 179.3(2) . 2_665 ?
Cl09 Cs05 Cl06 122.95(17) 2_675 4_556 ?
Cl09 Cs05 Cl06 91.59(16) 8_756 4_556 ?
Cl09 Cs05 Cl06 91.59(16) 2_675 6_667 ?
Cl09 Cs05 Cl06 122.95(17) 8_756 6_667 ?
Cl09 Cs05 Cl09 60.1(2) 8_756 2_675 ?
Cl09 Cs05 Cl0A 121.20(17) 2_675 4_566 ?
Cl09 Cs05 Cl0A 121.20(17) 8_756 6_657 ?
Cl09 Cs05 Cl0A 88.75(17) 8_756 8_766 ?
Cl09 Cs05 Cl0A 58.75(16) 8_756 2_665 ?
Cl09 Cs05 Cl0A 58.75(16) 2_675 8_766 ?
Cl09 Cs05 Cl0A 177.25(18) 2_675 6_657 ?
Cl09 Cs05 Cl0A 177.25(18) 8_756 4_566 ?
Cl09 Cs05 Cl0A 88.75(17) 2_675 2_665 ?
Cl09 Cs05 Cl0B 119.3(2) 8_756 6_667 ?
Cl09 Cs05 Cl0B 119.33(17) 2_675 2_665 ?
Cl09 Cs05 Cl0B 119.33(17) 8_756 2_665 ?
Cl09 Cs05 Cl0B 59.3(2) 2_675 6_667 ?
Cl09 Cs05 Cl0B 119.3(2) 2_675 6_657 ?
Cl09 Cs05 Cl0B 59.3(2) 8_756 6_657 ?
Cl0A Cs05 Cl0A 59.5(2) 8_766 2_665 ?
Cl0A Cs05 Cl0A 90.04(16) 4_566 8_766 ?
Cl0A Cs05 Cl0A 57.4(2) 4_566 6_657 ?
Cl0A Cs05 Cl0A 118.54(11) 6_657 8_766 ?
Cl0A Cs05 Cl0A 90.04(16) 6_657 2_665 ?
Cl0A Cs05 Cl0A 118.54(11) 4_566 2_665 ?
Cl0A Cs05 Cl0B 60.58(17) 2_665 2_665 ?
Cl0A Cs05 Cl0B 60.58(17) 8_766 2_665 ?
Cl0A Cs05 Cl0B 57.96(17) 4_566 2_665 ?
Cl0A Cs05 Cl0B 57.96(17) 6_657 2_665 ?
Cl0B Cs05 Cl0A 118.7(2) 6_657 8_766 ?
Cl0B Cs05 Cl0A 59.16(19) 6_667 8_766 ?
Cl0B Cs05 Cl0A 59.16(19) 6_657 2_665 ?
Cl0B Cs05 Cl0A 119.4(2) 6_667 6_657 ?
Cl0B Cs05 Cl0A 62.0(2) 6_657 6_657 ?
Cl0B Cs05 Cl0A 62.0(2) 6_667 4_566 ?
Cl0B Cs05 Cl0A 118.7(2) 6_667 2_665 ?
Cl0B Cs05 Cl0A 119.4(2) 6_657 4_566 ?
Cl0B Cs05 Cl0B 89.69(16) 6_667 2_665 ?
Cl0B Cs05 Cl0B 177.7(3) 6_667 6_657 ?
Cl0B Cs05 Cl0B 89.69(16) 6_657 2_665 ?
Bi02 Cl06 Cs03 89.6(2) . 6_547 ?
Bi02 Cl06 Cs03 90.69(19) . 2_665 ?
Bi02 Cl06 Cs04 90.4(2) . 6_557 ?
Bi02 Cl06 Cs05 93.99(19) . 6_547 ?
Cs03 Cl06 Cs03 92.65(15) 6_547 2_665 ?
Cs03 Cl06 Cs04 88.64(16) 6_547 6_557 ?
Cs03 Cl06 Cs05 175.3(2) 6_547 6_547 ?
Cs04 Cl06 Cs03 178.3(2) 6_557 2_665 ?
Cs04 Cl06 Cs05 88.34(15) 6_557 6_547 ?
Cs05 Cl06 Cs03 90.30(16) 6_547 2_665 ?
Bi02 Cl07 Cs03 87.9(3) . 6_547 ?
Bi02 Cl07 Cs03 91.62(15) . 2_675 ?
Bi02 Cl07 Cs03 91.62(15) . 2_665 ?
Bi02 Cl07 Cs04 91.4(3) . . ?
Cs03 Cl07 Cs03 175.1(3) 2_675 2_665 ?
Cs03 Cl07 Cs03 91.90(15) 6_547 2_675 ?
Cs03 Cl07 Cs03 91.90(15) 6_547 2_665 ?
Cs03 Cl07 Cs04 88.12(15) 2_675 . ?
Cs03 Cl07 Cs04 88.12(15) 2_665 . ?
Cs03 Cl07 Cs04 179.3(3) 6_547 . ?
Bi01 Cl08 Cs03 95.2(3) . 2_675 ?
Bi01 Cl08 Cs04 89.43(15) . 1_565 ?
Bi01 Cl08 Cs04 89.43(15) . . ?
Bi01 Cl08 Cs05 156.7(3) . . ?
Cs03 Cl08 Cs04 89.57(14) 2_675 1_565 ?
Cs03 Cl08 Cs04 89.57(14) 2_675 . ?
Cs04 Cl08 Cs04 178.5(3) . 1_565 ?
Cs05 Cl08 Cs03 108.1(2) . 2_675 ?
Cs05 Cl08 Cs04 90.72(14) . . ?
Cs05 Cl08 Cs04 90.72(14) . 1_565 ?
Bi01 Cl09 Cs03 155.3(3) . . ?
Bi01 Cl09 Cs04 89.57(19) . 1_565 ?
Bi01 Cl09 Cs04 89.4(2) . 2_664 ?
Bi01 Cl09 Cs05 96.29(19) . 2_674 ?
Cs03 Cl09 Cs04 89.27(17) . 1_565 ?
Cs03 Cl09 Cs04 91.78(16) . 2_664 ?
Cs03 Cl09 Cs05 108.4(2) . 2_674 ?
Cs04 Cl09 Cs04 178.9(2) 2_664 1_565 ?
Cs05 Cl09 Cs04 88.91(15) 2_674 2_664 ?
Cs05 Cl09 Cs04 90.92(17) 2_674 1_565 ?
Bi01 Cl0A Bi02 176.7(3) . . ?
Bi01 Cl0A Cs03 91.3(2) . 2_675 ?
Bi01 Cl0A Cs04 87.38(19) . . ?
Bi01 Cl0A Cs05 95.5(2) . 6_557 ?
Bi01 Cl0A Cs05 89.32(19) . 2_664 ?
Bi02 Cl0A Cs03 87.06(19) . 2_675 ?
Bi02 Cl0A Cs04 89.8(2) . . ?
Bi02 Cl0A Cs05 87.38(19) . 6_557 ?
Bi02 Cl0A Cs05 92.3(2) . 2_664 ?
Cs03 Cl0A Cs05 89.66(18) 2_675 6_557 ?
Cs03 Cl0A Cs05 179.3(2) 2_675 2_664 ?
Cs04 Cl0A Cs03 90.60(17) . 2_675 ?
Cs04 Cl0A Cs05 177.2(2) . 6_557 ?
Cs04 Cl0A Cs05 89.75(18) . 2_664 ?
Cs05 Cl0A Cs05 89.96(16) 6_557 2_664 ?
Bi01 Cl0B Bi02 175.2(4) 5_666 . ?
Bi01 Cl0B Cs04 87.7(3) 5_666 6_557 ?
Bi01 Cl0B Cs05 91.06(16) 5_666 6_557 ?
Bi01 Cl0B Cs05 93.8(3) 5_666 2_664 ?
Bi01 Cl0B Cs05 91.06(16) 5_666 6_547 ?
Bi02 Cl0B Cs04 87.5(2) . 6_557 ?
Bi02 Cl0B Cs05 90.9(3) . 2_664 ?
Bi02 Cl0B Cs05 88.91(16) . 6_547 ?
Bi02 Cl0B Cs05 88.91(16) . 6_557 ?
Cs04 Cl0B Cs05 89.66(16) 6_557 6_547 ?
Cs04 Cl0B Cs05 178.4(3) 6_557 2_664 ?
Cs04 Cl0B Cs05 89.66(16) 6_557 6_557 ?
Cs05 Cl0B Cs05 90.31(16) 6_547 2_664 ?
Cs05 Cl0B Cs05 90.31(16) 6_557 2_664 ?
Cs05 Cl0B Cs05 177.7(3) 6_557 6_547 ?

loop_
_geom_bond_atom_site_label_1
_geom_bond_atom_site_label_2
_geom_bond_distance
_geom_bond_site_symmetry_2
_geom_bond_publ_flag
Bi01 Cs04 4.574(3) 2_664 ?
Bi01 Cs04 4.5808(17) 1_565 ?
Bi01 Cs04 4.5808(17) . ?
Bi01 Cl08 2.569(9) . ?
Bi01 Cl09 2.566(8) . ?
Bi01 Cl09 2.566(8) 7_575 ?
Bi01 Cl0A 2.809(8) . ?
Bi01 Cl0A 2.809(8) 7_575 ?
Bi01 Cl0B 2.819(10) 5_666 ?
Bi02 Cs03 4.6454(16) 2_675 ?
Bi02 Cs03 4.6454(16) 2_665 ?
Bi02 Cs03 4.493(3) 6_547 ?
Bi02 Cs04 4.594(3) 6_557 ?
Bi02 Cs04 4.708(3) . ?
Bi02 Cs05 4.7338(17) 6_547 ?
Bi02 Cl06 2.546(7) 7_565 ?
Bi02 Cl06 2.546(7) . ?
Bi02 Cl07 2.535(9) . ?
Bi02 Cl0A 2.860(8) . ?
Bi02 Cl0A 2.860(8) 7_565 ?
Bi02 Cl0B 2.871(10) . ?
Cs03 Cl06 3.855(7) 2_664 ?
Cs03 Cl06 3.855(7) 8_775 ?
Cs03 Cl06 3.720(7) 4_566 ?
Cs03 Cl06 3.720(7) 6_667 ?
Cs03 Cl07 3.803(10) 6_667 ?
Cs03 Cl07 3.8217(9) 2_674 ?
Cs03 Cl07 3.8217(9) 2_664 ?
Cs03 Cl08 3.809(9) 2_674 ?
Cs03 Cl09 3.669(7) . ?
Cs03 Cl09 3.669(7) 7_585 ?
Cs03 Cl0A 3.810(8) 8_765 ?
Cs03 Cl0A 3.810(8) 2_674 ?
Cs04 Cl06 3.806(7) 4_556 ?
Cs04 Cl06 3.806(7) 6_657 ?
Cs04 Cl07 3.904(10) . ?
Cs04 Cl08 3.8185(8) . ?
Cs04 Cl08 3.8185(8) 1_545 ?
Cs04 Cl09 3.813(8) 8_756 ?
Cs04 Cl09 3.814(8) 7_575 ?
Cs04 Cl09 3.813(8) 2_665 ?
Cs04 Cl09 3.814(8) 1_545 ?
Cs04 Cl0A 3.749(8) 7_565 ?
Cs04 Cl0A 3.749(8) . ?
Cs04 Cl0B 3.715(11) 6_657 ?
Cs05 Cl06 3.818(7) 6_667 ?
Cs05 Cl06 3.818(7) 4_556 ?
Cs05 Cl08 3.645(10) . ?
Cs05 Cl09 3.772(7) 2_675 ?
Cs05 Cl09 3.772(7) 8_756 ?
Cs05 Cl0A 3.905(8) 4_566 ?
Cs05 Cl0A 3.912(8) 2_665 ?
Cs05 Cl0A 3.912(8) 8_766 ?
Cs05 Cl0A 3.905(8) 6_657 ?
Cs05 Cl0B 3.8189(8) 6_657 ?
Cs05 Cl0B 3.973(10) 2_665 ?
Cs05 Cl0B 3.8189(9) 6_667 ?
